data_7110815
loop_
_publ_author_name
'MacGillivray, Leonard R.'
'Spinney, Heather A.'
'Reid, Jennifer L.'
'Ripmeester, John A.'

_publ_section_title
;
 Entrapment of ferrocenes within supramolecular, deep-cavity
 resorcin[4]arenes
;
_journal_issue 6
_journal_name_full 'Chemical Communications'
_journal_page_first 517
_journal_paper_doi 10.1039/a909745g
_journal_year 2000
_chemical_formula_sum 'C62 H58 Fe N4 O8'
_chemical_formula_weight 1043.01
_chemical_name_systematic
; 
 ? 
;
_space_group_IT_number 11
_symmetry_cell_setting monoclinic
_symmetry_space_group_name_Hall '-P 2yb'
_symmetry_space_group_name_H-M 'P 1 21/m 1'
_atom_sites_solution_hydrogens geom
_atom_sites_solution_primary direct
_atom_sites_solution_secondary difmap
_audit_creation_method SHELXL-97
_cell_angle_alpha 90.00
_cell_angle_beta 110.710(3)
_cell_angle_gamma 90.00
_cell_formula_units_Z 2
_cell_length_a 9.7302(13)
_cell_length_b 25.440(3)
_cell_length_c 10.8246(14)
_cell_measurement_temperature 173(2)
_cell_volume 2506.3(6)
_computing_structure_refinement 'SHELXL-97 (Sheldrick, 1997)'
_computing_structure_solution 'SHELXS-97 (Sheldrick, 1990)'
_diffrn_ambient_temperature 173(2)
_diffrn_measured_fraction_theta_full 1.000
_diffrn_measured_fraction_theta_max 1.000
_diffrn_radiation_monochromator graphite
_diffrn_radiation_source 'fine-focus sealed tube'
_diffrn_radiation_type MoK\a
_diffrn_radiation_wavelength 0.71070
_diffrn_reflns_av_R_equivalents 0.1766
_diffrn_reflns_av_sigmaI/netI 0.1726
_diffrn_reflns_limit_h_max 10
_diffrn_reflns_limit_h_min -10
_diffrn_reflns_limit_k_max 17
_diffrn_reflns_limit_k_min -27
_diffrn_reflns_limit_l_max 11
_diffrn_reflns_limit_l_min -11
_diffrn_reflns_number 11030
_diffrn_reflns_theta_full 22.50
_diffrn_reflns_theta_max 22.50
_diffrn_reflns_theta_min 1.60
_exptl_absorpt_coefficient_mu 0.354
_exptl_crystal_density_diffrn 1.38
_exptl_crystal_density_method 'not measured'
_exptl_crystal_F_000 1096
_refine_diff_density_max 0.624
_refine_diff_density_min -0.864
_refine_diff_density_rms 0.090
_refine_ls_extinction_method none
_refine_ls_goodness_of_fit_ref 0.941
_refine_ls_hydrogen_treatment mixed
_refine_ls_matrix_type full
_refine_ls_number_parameters 350
_refine_ls_number_reflns 3370
_refine_ls_number_restraints 0
_refine_ls_restrained_S_all 0.941
_refine_ls_R_factor_all 0.1986
_refine_ls_R_factor_gt 0.0900
_refine_ls_shift/su_max 0.002
_refine_ls_shift/su_mean 0.000
_refine_ls_structure_factor_coef Fsqd
_refine_ls_weighting_details 'calc w=1/[\s^2^(Fo^2^)+(0.1261P)^2^+0.0000P] where P=(Fo^2^+2Fc^2^)/3'
_refine_ls_weighting_scheme calc
_refine_ls_wR_factor_gt 0.2075
_refine_ls_wR_factor_ref 0.2451
_reflns_number_gt 1527
_reflns_number_total 3370
_reflns_threshold_expression >2sigma(I)
_cod_data_source_file a909745gsup1.cif
_cod_data_source_block test
_cod_original_cell_volume 2506.4(6)
_cod_original_sg_symbol_H-M P21/m
_cod_database_code 7110815

loop_
_symmetry_equiv_pos_as_xyz
'x, y, z'
'-x, y+1/2, -z'
'-x, -y, -z'
'x, -y-1/2, z'

loop_
_atom_site_label
_atom_site_type_symbol
_atom_site_fract_x
_atom_site_fract_y
_atom_site_fract_z
_atom_site_U_iso_or_equiv
_atom_site_adp_type
_atom_site_occupancy
_atom_site_symmetry_multiplicity
_atom_site_calc_flag
_atom_site_refinement_flags
Fe Fe 0.3076(2) 0.7500 0.1850(2) 0.0644(8) Uani 1 2 d S
O1 O 0.4713(6) 0.9183(2) 0.5938(5) 0.0437(15) Uani 1 1 d .
H1 H 0.3980 0.9294 0.5313 0.052 Uiso 1 1 calc R
O2 O 0.6926(6) 0.9244(2) 0.2601(5) 0.0439(16) Uani 1 1 d .
H2 H 0.6115 0.9384 0.2173 0.053 Uiso 1 1 calc R
O3 O 0.3872(6) 0.8425(2) 0.7449(6) 0.0487(16) Uani 1 1 d .
H3 H 0.4186 0.8671 0.7102 0.058 Uiso 1 1 calc R
O4 O 0.7326(7) 0.8422(2) 0.1113(5) 0.0480(16) Uani 1 1 d .
H4 H 0.7274 0.8670 0.1605 0.058 Uiso 1 1 calc R
N1 N 0.2324(7) 0.9582(3) 0.3961(7) 0.0447(19) Uani 1 1 d .
N2 N -0.4368(8) 1.0363(3) -0.0985(7) 0.0437(19) Uani 1 1 d .
C1 C 0.5798(8) 0.9031(3) 0.5457(8) 0.033(2) Uani 1 1 d .
C2 C 0.5811(9) 0.9220(3) 0.4260(8) 0.037(2) Uani 1 1 d .
H2 H 0.5075 0.9460 0.3765 0.044 Uiso 1 1 calc R
C3 C 0.6892(8) 0.9059(3) 0.3776(7) 0.031(2) Uani 1 1 d .
C4 C 0.7973(8) 0.8701(3) 0.4495(7) 0.028(2) Uani 1 1 d .
C5 C 0.7941(9) 0.8536(3) 0.5682(8) 0.034(2) Uani 1 1 d .
H5 H 0.8689 0.8301 0.6186 0.040 Uiso 1 1 calc R
C6 C 0.6872(8) 0.8691(3) 0.6213(7) 0.0252(19) Uani 1 1 d .
C7 C 0.6941(8) 0.8496(3) 0.7579(7) 0.032(2) Uani 1 1 d .
H7 H 0.6427 0.8766 0.7928 0.038 Uiso 1 1 calc R
C8 C 0.8520(8) 0.8464(3) 0.8568(7) 0.037(2) Uani 1 1 d .
H8C H 0.9013 0.8802 0.8597 0.044 Uiso 1 1 calc R
H8B H 0.9053 0.8188 0.8292 0.044 Uiso 1 1 calc R
H8A H 0.8504 0.8381 0.9447 0.044 Uiso 1 1 calc R
C9 C 0.6093(8) 0.7982(3) 0.7480(7) 0.0278(19) Uani 1 1 d .
C10 C 0.4656(9) 0.7972(3) 0.7451(8) 0.040(2) Uani 1 1 d .
C11 C 0.3957(13) 0.7500 0.7451(12) 0.048(4) Uani 1 2 d S
H11 H 0.2981 0.7500 0.7452 0.058 Uiso 1 2 calc SR
C12 C 0.6781(12) 0.7500 0.7500(10) 0.031(3) Uani 1 2 d S
H12 H 0.7768 0.7500 0.7530 0.037 Uiso 1 2 calc SR
C13 C 0.9135(8) 0.8502(3) 0.3954(8) 0.033(2) Uani 1 1 d .
H13 H 0.9185 0.8768 0.3290 0.040 Uiso 1 1 calc R
C14 C 1.0669(8) 0.8479(3) 0.5012(8) 0.043(2) Uani 1 1 d .
H14C H 1.0656 0.8245 0.5727 0.051 Uiso 1 1 calc R
H14B H 1.0967 0.8832 0.5367 0.051 Uiso 1 1 calc R
H14A H 1.1368 0.8345 0.4622 0.051 Uiso 1 1 calc R
C15 C 0.8650(8) 0.7987(3) 0.3202(8) 0.0297(19) Uani 1 1 d .
C16 C 0.7826(9) 0.7969(4) 0.1875(9) 0.040(2) Uani 1 1 d .
C17 C 0.7389(13) 0.7500 0.1202(12) 0.042(3) Uani 1 2 d S
H17 H 0.6797 0.7500 0.0291 0.051 Uiso 1 2 calc SR
C18 C 0.9047(12) 0.7500 0.3832(11) 0.032(3) Uani 1 2 d S
H18 H 0.9623 0.7500 0.4747 0.039 Uiso 1 2 calc SR
C19 C 0.1850(10) 0.9381(4) 0.2744(9) 0.051(3) Uani 1 1 d .
H19 H 0.2450 0.9125 0.2541 0.061 Uiso 1 1 calc R
C20 C 0.0559(9) 0.9516(4) 0.1768(8) 0.048(2) Uani 1 1 d .
H20 H 0.0295 0.9352 0.0928 0.057 Uiso 1 1 calc R
C21 C -0.0360(9) 0.9886(3) 0.1984(8) 0.035(2) Uani 1 1 d .
C22 C 0.0138(10) 1.0100(3) 0.3244(10) 0.051(3) Uani 1 1 d .
H22 H -0.0418 1.0366 0.3469 0.061 Uiso 1 1 calc R
C23 C 0.1456(11) 0.9926(4) 0.4182(9) 0.053(3) Uani 1 1 d .
H23 H 0.1735 1.0069 0.5047 0.064 Uiso 1 1 calc R
C24 C -0.1730(9) 1.0045(3) 0.0971(8) 0.033(2) Uani 1 1 d .
C25 C -0.2479(9) 0.9734(3) -0.0083(9) 0.040(2) Uani 1 1 d .
H25 H -0.2108 0.9395 -0.0164 0.048 Uiso 1 1 calc R
C26 C -0.3766(10) 0.9906(3) -0.1028(9) 0.045(2) Uani 1 1 d .
H26 H -0.4244 0.9680 -0.1752 0.054 Uiso 1 1 calc R
C27 C -0.2407(10) 1.0540(3) 0.1008(9) 0.048(2) Uani 1 1 d .
H27 H -0.1961 1.0775 0.1718 0.058 Uiso 1 1 calc R
C28 C -0.3661(10) 1.0673(4) 0.0054(9) 0.050(2) Uani 1 1 d .
H28 H -0.4078 1.1006 0.0110 0.059 Uiso 1 1 calc R
C29 C 0.2307(16) 0.8128(6) 0.073(2) 0.135(8) Uani 1 1 d .
H29 H 0.1677 0.8141 -0.0171 0.162 Uiso 1 1 calc R
C30 C 0.1814(15) 0.8127(6) 0.174(2) 0.153(9) Uani 1 1 d .
H30 H 0.0819 0.8140 0.1689 0.183 Uiso 1 1 calc R
C31 C 0.320(2) 0.8101(7) 0.3016(19) 0.182(9) Uani 1 1 d .
H31 H 0.3242 0.8089 0.3907 0.219 Uiso 1 1 calc R
C32 C 0.433(2) 0.8100(7) 0.255(3) 0.201(14) Uani 1 1 d .
H32 H 0.5330 0.8094 0.3120 0.241 Uiso 1 1 calc R
C33 C 0.390(3) 0.8108(8) 0.115(3) 0.211(15) Uani 1 1 d .
H33 H 0.4504 0.8101 0.0619 0.253 Uiso 1 1 calc R

loop_
_atom_site_aniso_label
_atom_site_aniso_U_11
_atom_site_aniso_U_22
_atom_site_aniso_U_33
_atom_site_aniso_U_23
_atom_site_aniso_U_13
_atom_site_aniso_U_12
Fe 0.0573(14) 0.0533(14) 0.0823(17) 0.000 0.0244(12) 0.000
O1 0.037(3) 0.057(4) 0.038(4) 0.007(3) 0.015(3) 0.013(3)
O2 0.050(4) 0.051(4) 0.032(4) 0.019(3) 0.018(3) 0.022(3)
O3 0.040(4) 0.043(4) 0.065(5) 0.001(3) 0.022(3) 0.006(3)
O4 0.073(4) 0.040(4) 0.033(4) 0.005(3) 0.021(3) 0.010(3)
N1 0.037(5) 0.059(5) 0.041(5) 0.006(4) 0.017(4) 0.009(4)
N2 0.058(5) 0.039(5) 0.032(5) 0.013(4) 0.014(4) 0.012(4)
C1 0.028(5) 0.030(5) 0.036(5) -0.006(4) 0.006(4) -0.002(4)
C2 0.040(5) 0.039(5) 0.034(6) 0.007(4) 0.015(4) 0.005(4)
C3 0.033(5) 0.038(5) 0.022(5) -0.002(4) 0.010(4) -0.007(4)
C4 0.029(5) 0.028(5) 0.027(5) -0.001(4) 0.009(4) -0.001(4)
C5 0.041(5) 0.023(5) 0.035(5) 0.000(4) 0.011(4) -0.006(4)
C6 0.032(5) 0.020(4) 0.019(5) -0.006(4) 0.004(4) -0.007(4)
C7 0.035(5) 0.033(5) 0.027(5) -0.009(4) 0.011(4) -0.004(4)
C8 0.030(5) 0.045(5) 0.027(5) -0.003(4) 0.001(4) -0.004(4)
C9 0.033(5) 0.029(5) 0.015(4) 0.000(4) -0.001(4) 0.003(4)
C10 0.035(6) 0.042(6) 0.042(6) -0.002(5) 0.012(4) 0.004(5)
C11 0.031(7) 0.056(10) 0.064(10) 0.000 0.025(7) 0.000
C12 0.033(7) 0.036(8) 0.024(7) 0.000 0.009(5) 0.000
C13 0.035(5) 0.037(5) 0.028(5) 0.005(4) 0.012(4) -0.004(4)
C14 0.045(6) 0.042(5) 0.043(6) 0.000(4) 0.018(5) -0.004(4)
C15 0.025(5) 0.036(5) 0.033(5) 0.003(4) 0.015(4) -0.003(4)
C16 0.040(6) 0.054(6) 0.031(6) 0.013(5) 0.019(5) 0.001(5)
C17 0.048(8) 0.044(9) 0.036(8) 0.000 0.017(7) 0.000
C18 0.037(7) 0.039(8) 0.022(7) 0.000 0.012(6) 0.000
C19 0.054(7) 0.057(6) 0.047(7) 0.002(5) 0.026(6) 0.014(5)
C20 0.040(6) 0.070(7) 0.029(6) -0.001(5) 0.008(5) 0.012(5)
C21 0.039(5) 0.033(5) 0.037(6) 0.004(4) 0.016(5) -0.003(4)
C22 0.049(6) 0.037(6) 0.059(7) -0.003(5) 0.010(6) 0.013(5)
C23 0.057(7) 0.056(7) 0.042(6) -0.015(5) 0.013(6) -0.018(6)
C24 0.039(5) 0.028(5) 0.031(5) 0.011(4) 0.014(5) 0.002(4)
C25 0.048(6) 0.036(5) 0.037(6) 0.007(5) 0.016(5) 0.008(5)
C26 0.066(7) 0.030(6) 0.040(6) 0.002(4) 0.020(5) 0.003(5)
C27 0.059(6) 0.040(6) 0.035(6) 0.004(5) 0.003(5) -0.002(5)
C28 0.065(7) 0.038(6) 0.043(6) 0.010(5) 0.016(6) 0.027(5)
C29 0.065(11) 0.097(11) 0.25(2) 0.097(13) 0.071(13) 0.035(8)
C30 0.037(9) 0.092(11) 0.28(3) -0.059(14) -0.005(13) 0.028(8)
C31 0.129(15) 0.23(2) 0.177(18) -0.150(16) 0.036(15) 0.027(14)
C32 0.095(15) 0.080(13) 0.45(4) -0.13(2) 0.13(3) -0.050(12)
C33 0.15(2) 0.116(16) 0.43(4) 0.18(2) 0.18(3) 0.061(14)

loop_
_atom_type_symbol
_atom_type_description
_atom_type_scat_dispersion_real
_atom_type_scat_dispersion_imag
_atom_type_scat_source
C C 0.0033 0.0016 'International Tables Vol C Tables 4.2.6.8 and 6.1.1.4'
H H 0.0000 0.0000 'International Tables Vol C Tables 4.2.6.8 and 6.1.1.4'
N N 0.0061 0.0033 'International Tables Vol C Tables 4.2.6.8 and 6.1.1.4'
O O 0.0106 0.0060 'International Tables Vol C Tables 4.2.6.8 and 6.1.1.4'
Fe Fe 0.3463 0.8444 'International Tables Vol C Tables 4.2.6.8 and 6.1.1.4'

loop_
_geom_angle_atom_site_label_1
_geom_angle_atom_site_label_2
_geom_angle_atom_site_label_3
_geom_angle
_geom_angle_site_symmetry_1
_geom_angle_site_symmetry_3
C32 Fe C32 104.2(15) . 4_575
C32 Fe C31 41.1(8) . .
C32 Fe C31 118.5(10) 4_575 .
C32 Fe C31 118.5(10) . 4_575
C32 Fe C31 41.1(8) 4_575 4_575
C31 Fe C31 102.6(14) . 4_575
C32 Fe C29 157.5(8) . 4_575
C32 Fe C29 69.7(11) 4_575 4_575
C31 Fe C29 160.9(7) . 4_575
C31 Fe C29 71.9(9) 4_575 4_575
C32 Fe C29 69.7(11) . .
C32 Fe C29 157.5(8) 4_575 .
C31 Fe C29 71.9(9) . .
C31 Fe C29 160.9(7) 4_575 .
C29 Fe C29 107.2(13) 4_575 .
C32 Fe C30 161.1(11) . 4_575
C32 Fe C30 71.4(8) 4_575 4_575
C31 Fe C30 123.9(9) . 4_575
C31 Fe C30 46.2(7) 4_575 4_575
C29 Fe C30 39.5(7) 4_575 4_575
C29 Fe C30 121.2(6) . 4_575
C32 Fe C30 71.4(8) . .
C32 Fe C30 161.1(11) 4_575 .
C31 Fe C30 46.2(7) . .
C31 Fe C30 123.9(9) 4_575 .
C29 Fe C30 121.2(6) 4_575 .
C29 Fe C30 39.5(7) . .
C30 Fe C30 106.5(10) 4_575 .
C32 Fe C33 42.4(9) . .
C32 Fe C33 118.2(6) 4_575 .
C31 Fe C33 72.8(11) . .
C31 Fe C33 154.5(9) 4_575 .
C29 Fe C33 120.1(10) 4_575 .
C29 Fe C33 42.7(7) . .
C30 Fe C33 156.0(11) 4_575 .
C30 Fe C33 71.5(9) . .
C32 Fe C33 118.2(6) . 4_575
C32 Fe C33 42.4(9) 4_575 4_575
C31 Fe C33 154.5(9) . 4_575
C31 Fe C33 72.8(11) 4_575 4_575
C29 Fe C33 42.7(7) 4_575 4_575
C29 Fe C33 120.1(10) . 4_575
C30 Fe C33 71.5(9) 4_575 4_575
C30 Fe C33 156.0(11) . 4_575
C33 Fe C33 100.3(15) . 4_575
C23 N1 C19 114.9(8) . .
C26 N2 C28 116.6(7) . .
C6 C1 C2 121.1(8) . .
C6 C1 O1 117.9(7) . .
C2 C1 O1 121.0(7) . .
C1 C2 C3 120.6(8) . .
O2 C3 C2 121.3(7) . .
O2 C3 C4 118.7(7) . .
C2 C3 C4 120.0(7) . .
C5 C4 C3 117.5(7) . .
C5 C4 C13 121.7(7) . .
C3 C4 C13 120.9(7) . .
C4 C5 C6 124.4(8) . .
C1 C6 C5 116.5(7) . .
C1 C6 C7 122.6(7) . .
C5 C6 C7 120.9(7) . .
C8 C7 C9 112.7(6) . .
C8 C7 C6 112.4(6) . .
C9 C7 C6 111.7(6) . .
C10 C9 C12 117.3(8) . .
C10 C9 C7 122.1(7) . .
C12 C9 C7 120.4(8) . .
C11 C10 O3 117.0(8) . .
C11 C10 C9 120.6(9) . .
O3 C10 C9 122.4(8) . .
C10 C11 C10 120.9(12) . 4_575
C9 C12 C9 123.3(11) . 4_575
C15 C13 C14 113.7(7) . .
C15 C13 C4 110.9(6) . .
C14 C13 C4 112.6(7) . .
C16 C15 C18 115.9(8) . .
C16 C15 C13 122.7(7) . .
C18 C15 C13 121.4(7) . .
C15 C16 C17 122.3(9) . .
C15 C16 O4 122.7(8) . .
C17 C16 O4 114.9(8) . .
C16 C17 C16 119.1(12) . 4_575
C15 C18 C15 124.3(11) 4_575 .
N1 C19 C20 124.6(8) . .
C19 C20 C21 121.0(8) . .
C20 C21 C22 114.5(8) . .
C20 C21 C24 122.8(8) . .
C22 C21 C24 122.8(8) . .
C21 C22 C23 120.1(8) . .
N1 C23 C22 124.8(9) . .
C25 C24 C27 114.7(7) . .
C25 C24 C21 123.0(8) . .
C27 C24 C21 122.3(8) . .
C24 C25 C26 120.8(8) . .
N2 C26 C25 123.7(8) . .
C28 C27 C24 120.5(8) . .
C27 C28 N2 123.6(8) . .
C30 C29 C33 113(2) . .
C30 C29 Fe 70.4(10) . .
C33 C29 Fe 69.6(8) . .
C29 C30 C31 106.2(15) . .
C29 C30 Fe 70.1(8) . .
C31 C30 Fe 65.9(7) . .
C32 C31 C30 103(2) . .
C32 C31 Fe 68.4(9) . .
C30 C31 Fe 68.0(7) . .
C31 C32 C33 115(2) . .
C31 C32 Fe 70.5(10) . .
C33 C32 Fe 71.8(12) . .
C32 C33 C29 102(2) . .
C32 C33 Fe 65.8(10) . .
C29 C33 Fe 67.7(9) . .

loop_
_geom_bond_atom_site_label_1
_geom_bond_atom_site_label_2
_geom_bond_distance
_geom_bond_site_symmetry_2
Fe C32 1.934(15) .
Fe C32 1.934(15) 4_575
Fe C31 1.960(13) .
Fe C31 1.960(13) 4_575
Fe C29 1.987(13) 4_575
Fe C29 1.987(13) .
Fe C30 1.992(13) 4_575
Fe C30 1.992(13) .
Fe C33 2.013(16) .
Fe C33 2.013(16) 4_575
O1 C1 1.387(9) .
O2 C3 1.366(8) .
O3 C10 1.382(9) .
O4 C16 1.400(9) .
N1 C23 1.295(10) .
N1 C19 1.334(11) .
N2 C26 1.310(10) .
N2 C28 1.347(10) .
C1 C6 1.381(10) .
C1 C2 1.386(10) .
C2 C3 1.392(10) .
C3 C4 1.401(10) .
C4 C5 1.363(10) .
C4 C13 1.531(10) .
C5 C6 1.411(10) .
C6 C7 1.538(10) .
C7 C8 1.533(10) .
C7 C9 1.530(10) .
C9 C10 1.388(10) .
C9 C12 1.394(9) .
C10 C11 1.380(10) .
C11 C10 1.380(10) 4_575
C12 C9 1.394(9) 4_575
C13 C15 1.527(11) .
C13 C14 1.528(10) .
C15 C16 1.377(11) .
C15 C18 1.401(9) .
C16 C17 1.384(10) .
C17 C16 1.384(10) 4_575
C18 C15 1.401(9) 4_575
C19 C20 1.369(11) .
C20 C21 1.374(11) .
C21 C22 1.388(11) .
C21 C24 1.452(11) .
C22 C23 1.397(12) .
C24 C25 1.367(11) .
C24 C27 1.427(11) .
C25 C26 1.379(11) .
C27 C28 1.334(11) .
C29 C30 1.34(2) .
C29 C33 1.46(2) .
C30 C31 1.55(2) .
C31 C32 1.37(2) .
C32 C33 1.43(3) .
